data_7239343
loop_
_publ_author_name
'Jena, Himanshu Sekhar'

_publ_section_title
;
 Diastereoselective self-assembly of heterochiral Zn(ii) complexes of
 racemic Schiff bases in a chiral self-discriminating process: effect of
 non-covalent interactions on solid state structural self-assembly
;
_journal_issue 6
_journal_name_full 'RSC Adv.'
_journal_page_first 3028
_journal_paper_doi 10.1039/C3RA45082A
_journal_volume 4
_journal_year 2014
_chemical_formula_moiety 'C38 H30 N10 O2 Zn2'
_chemical_formula_sum 'C38 H30 N10 O2 Zn2'
_chemical_formula_weight 788.86
_chemical_name_common 'Complex 2'
_space_group_IT_number 14
_space_group_name_Hall '-P 2ybc'
_space_group_name_H-M_alt 'P 1 21/c 1'
_symmetry_cell_setting monoclinic
_symmetry_space_group_name_Hall '-P 2ybc'
_symmetry_space_group_name_H-M 'P 1 21/c 1'
_atom_sites_solution_hydrogens geom
_atom_sites_solution_primary direct
_atom_sites_solution_secondary difmap
_audit_creation_method SHELXL-97
_cell_angle_alpha 90.00
_cell_angle_beta 123.4570(10)
_cell_angle_gamma 90.00
_cell_formula_units_Z 2
_cell_length_a 14.3323(3)
_cell_length_b 9.2491(2)
_cell_length_c 15.9719(3)
_cell_measurement_reflns_used 7213
_cell_measurement_temperature 296(2)
_cell_measurement_theta_max 25.13
_cell_measurement_theta_min 2.55
_cell_volume 1766.42(7)
_computing_cell_refinement 'Bruker SMART'
_computing_data_collection 'Bruker SMART'
_computing_data_reduction 'Bruker SAINT'
_computing_molecular_graphics 'Bruker SHELXTL'
_computing_publication_material 'Bruker SHELXTL'
_computing_structure_refinement 'SHELXL-97 (Sheldrick, 1997)'
_computing_structure_solution 'SHELXS-97 (Sheldrick, 1990)'
_diffrn_ambient_temperature 296(2)
_diffrn_measured_fraction_theta_full 1.000
_diffrn_measured_fraction_theta_max 1.000
_diffrn_measurement_device_type 'Bruker APEX-II CCD'
_diffrn_measurement_method '\f and \w scans'
_diffrn_radiation_monochromator graphite
_diffrn_radiation_source 'fine-focus sealed tube'
_diffrn_radiation_type MoK\a
_diffrn_radiation_wavelength 0.71073
_diffrn_reflns_av_R_equivalents 0.0000
_diffrn_reflns_av_sigmaI/netI 0.0029
_diffrn_reflns_limit_h_max 17
_diffrn_reflns_limit_h_min -18
_diffrn_reflns_limit_k_max 0
_diffrn_reflns_limit_k_min -11
_diffrn_reflns_limit_l_max 16
_diffrn_reflns_limit_l_min -20
_diffrn_reflns_number 4035
_diffrn_reflns_theta_full 27.45
_diffrn_reflns_theta_max 27.45
_diffrn_reflns_theta_min 1.70
_diffrn_standards_decay_% 0.0(1)
_exptl_absorpt_coefficient_mu 1.408
_exptl_absorpt_correction_T_max 0.684
_exptl_absorpt_correction_T_min 0.536
_exptl_absorpt_correction_type multi-scan
_exptl_absorpt_process_details multi-scan
_exptl_crystal_colour White
_exptl_crystal_density_diffrn 1.492
_exptl_crystal_density_method 'not measured'
_exptl_crystal_description Block
_exptl_crystal_F_000 808
_exptl_crystal_size_max 0.45
_exptl_crystal_size_mid 0.39
_exptl_crystal_size_min 0.27
_refine_diff_density_max 0.515
_refine_diff_density_min -0.513
_refine_diff_density_rms 0.073
_refine_ls_extinction_method none
_refine_ls_goodness_of_fit_ref 1.372
_refine_ls_hydrogen_treatment constr
_refine_ls_matrix_type full
_refine_ls_number_parameters 235
_refine_ls_number_reflns 4035
_refine_ls_number_restraints 0
_refine_ls_restrained_S_all 1.372
_refine_ls_R_factor_all 0.0516
_refine_ls_R_factor_gt 0.0516
_refine_ls_shift/su_max 0.000
_refine_ls_shift/su_mean 0.000
_refine_ls_structure_factor_coef Fsqd
_refine_ls_weighting_details 'calc w=1/[\s^2^(Fo^2^)+(0.0000P)^2^+4.0243P] where P=(Fo^2^+2Fc^2^)/3'
_refine_ls_weighting_scheme calc
_refine_ls_wR_factor_gt 0.1187
_refine_ls_wR_factor_ref 0.1187
_reflns_number_gt 4034
_reflns_number_total 4035
_reflns_threshold_expression >2sigma(I)
_cod_data_source_file c3ra45082a.txt
_cod_data_source_block 2_Zn-N3
_cod_depositor_comments
;
The following automatic conversions were performed:

data item '_symmetry_cell_setting' value 'Monoclinic' was changed to
'monoclinic' in accordance with the
/home/saulius/struct/COD-crude-data/automatic-downloads/DataCite-retrospective/RSC/depositions/lib/dictionaries/cif_core.dic
dictionary named 'cif_core.dic' version 2.4.2 last updated on
2011-04-26.

Automatic conversion script
Id: cif_fix_values 6909 2019-04-08 15:41:33Z antanas 
;
_cod_original_cell_volume 1766.42(6)
_cod_original_sg_symbol_H-M 'P 21/c'
_cod_database_code 7239343

loop_
_symmetry_equiv_pos_as_xyz
'x, y, z'
'-x, y+1/2, -z+1/2'
'-x, -y, -z'
'x, -y-1/2, z-1/2'

loop_
_atom_site_label
_atom_site_type_symbol
_atom_site_fract_x
_atom_site_fract_y
_atom_site_fract_z
_atom_site_U_iso_or_equiv
_atom_site_adp_type
_atom_site_occupancy
_atom_site_symmetry_multiplicity
_atom_site_calc_flag
_atom_site_refinement_flags
Zn1 Zn 0.04086(4) 1.00805(6) 0.42551(4) 0.04786(15) Uani 1 1 d .
O1 O -0.0617(2) 0.8869(3) 0.4557(2) 0.0515(7) Uani 1 1 d .
N1 N 0.1715(3) 1.0766(4) 0.4073(3) 0.0540(9) Uani 1 1 d .
N2 N 0.1155(3) 0.8120(4) 0.4314(3) 0.0498(8) Uani 1 1 d .
N3 N -0.0806(4) 1.0951(6) 0.2959(3) 0.0751(14) Uani 1 1 d .
N4 N -0.1757(4) 1.0895(4) 0.2669(3) 0.0563(9) Uani 1 1 d .
N5 N -0.2702(4) 1.0855(6) 0.2337(4) 0.0858(15) Uani 1 1 d .
C1 C 0.1850(5) 1.2097(6) 0.3816(4) 0.0650(13) Uani 1 1 d .
H1 H 0.1330 1.2808 0.3692 0.078 Uiso 1 1 calc R
C2 C 0.2714(5) 1.2447(6) 0.3730(4) 0.0746(16) Uani 1 1 d .
H2 H 0.2789 1.3383 0.3562 0.089 Uiso 1 1 calc R
C3 C 0.3474(5) 1.1399(7) 0.3894(5) 0.0853(19) Uani 1 1 d .
H3 H 0.4086 1.1630 0.3864 0.102 Uiso 1 1 calc R
C4 C 0.3330(4) 1.0010(7) 0.4104(5) 0.0826(18) Uani 1 1 d .
H4 H 0.3832 0.9288 0.4202 0.099 Uiso 1 1 calc R
C5 C 0.2427(4) 0.9700(5) 0.4169(3) 0.0545(11) Uani 1 1 d .
C6 C 0.2200(4) 0.8153(5) 0.4331(3) 0.0504(10) Uani 1 1 d .
H6 H 0.2084 0.7566 0.3771 0.060 Uiso 1 1 calc R
C7 C 0.3193(3) 0.7537(5) 0.5295(4) 0.0514(10) Uani 1 1 d .
C8 C 0.3793(4) 0.6394(6) 0.5212(5) 0.0703(14) Uani 1 1 d .
H8 H 0.3575 0.6029 0.4587 0.084 Uiso 1 1 calc R
C9 C 0.4721(4) 0.5827(6) 0.6090(5) 0.0762(16) Uani 1 1 d .
H9 H 0.5130 0.5075 0.6056 0.091 Uiso 1 1 calc R
C10 C 0.5015(4) 0.6370(6) 0.6976(5) 0.0768(17) Uani 1 1 d .
H10 H 0.5645 0.6008 0.7557 0.092 Uiso 1 1 calc R
C11 C 0.4405(5) 0.7458(6) 0.7051(5) 0.0792(16) Uani 1 1 d .
H11 H 0.4609 0.7797 0.7678 0.095 Uiso 1 1 calc R
C12 C 0.3507(4) 0.8032(5) 0.6205(4) 0.0652(13) Uani 1 1 d .
H12 H 0.3105 0.8775 0.6257 0.078 Uiso 1 1 calc R
C13 C 0.0658(4) 0.6883(5) 0.4104(3) 0.0519(10) Uani 1 1 d .
H13 H 0.1010 0.6115 0.4008 0.062 Uiso 1 1 calc R
C14 C -0.0378(3) 0.6571(5) 0.4001(3) 0.0481(9) Uani 1 1 d .
C15 C -0.0799(4) 0.5176(5) 0.3659(4) 0.0610(12) Uani 1 1 d .
H15 H -0.0392 0.4537 0.3529 0.073 Uiso 1 1 calc R
C16 C -0.1792(5) 0.4724(6) 0.3508(4) 0.0713(15) Uani 1 1 d .
H16 H -0.2047 0.3786 0.3297 0.086 Uiso 1 1 calc R
C17 C -0.2401(4) 0.5687(6) 0.3677(4) 0.0652(13) Uani 1 1 d .
H17 H -0.3086 0.5403 0.3557 0.078 Uiso 1 1 calc R
C18 C -0.2015(4) 0.7068(5) 0.4020(3) 0.0573(11) Uani 1 1 d .
H18 H -0.2445 0.7695 0.4128 0.069 Uiso 1 1 calc R
C19 C -0.0990(3) 0.7546(5) 0.4208(3) 0.0470(9) Uani 1 1 d .

loop_
_atom_site_aniso_label
_atom_site_aniso_U_11
_atom_site_aniso_U_22
_atom_site_aniso_U_33
_atom_site_aniso_U_23
_atom_site_aniso_U_13
_atom_site_aniso_U_12
Zn1 0.0462(3) 0.0485(3) 0.0509(3) 0.0064(2) 0.0280(2) -0.0066(2)
O1 0.0521(16) 0.0510(17) 0.0549(17) -0.0062(14) 0.0318(14) -0.0197(14)
N1 0.055(2) 0.050(2) 0.062(2) 0.0066(18) 0.0353(19) -0.0089(17)
N2 0.0409(17) 0.045(2) 0.058(2) 0.0023(17) 0.0236(16) -0.0078(15)
N3 0.055(2) 0.102(4) 0.064(3) 0.032(3) 0.030(2) 0.002(2)
N4 0.068(3) 0.049(2) 0.050(2) 0.0005(17) 0.032(2) -0.0019(19)
N5 0.055(3) 0.111(4) 0.082(3) -0.011(3) 0.032(2) -0.003(3)
C1 0.076(3) 0.054(3) 0.076(3) 0.004(2) 0.049(3) -0.011(3)
C2 0.083(4) 0.065(3) 0.083(4) 0.014(3) 0.050(3) -0.018(3)
C3 0.072(4) 0.090(4) 0.108(5) 0.019(4) 0.059(4) -0.019(3)
C4 0.066(3) 0.086(4) 0.113(5) 0.035(4) 0.060(3) 0.003(3)
C5 0.052(2) 0.059(3) 0.054(2) 0.004(2) 0.030(2) -0.007(2)
C6 0.051(2) 0.048(2) 0.057(2) -0.012(2) 0.033(2) -0.0095(19)
C7 0.042(2) 0.042(2) 0.071(3) 0.005(2) 0.032(2) -0.0050(18)
C8 0.064(3) 0.063(3) 0.092(4) -0.004(3) 0.048(3) -0.005(3)
C9 0.055(3) 0.057(3) 0.114(5) 0.018(3) 0.045(3) 0.011(2)
C10 0.045(3) 0.058(3) 0.098(4) 0.030(3) 0.021(3) -0.001(2)
C11 0.078(4) 0.052(3) 0.083(4) -0.002(3) 0.028(3) -0.009(3)
C12 0.071(3) 0.047(3) 0.066(3) -0.004(2) 0.030(3) -0.005(2)
C13 0.050(2) 0.041(2) 0.062(3) 0.004(2) 0.029(2) 0.0011(19)
C14 0.045(2) 0.044(2) 0.050(2) 0.0052(19) 0.0231(19) -0.0032(18)
C15 0.069(3) 0.040(2) 0.074(3) 0.000(2) 0.039(3) -0.003(2)
C16 0.083(4) 0.050(3) 0.079(3) -0.013(3) 0.044(3) -0.030(3)
C17 0.054(3) 0.063(3) 0.076(3) -0.009(3) 0.035(3) -0.022(2)
C18 0.050(2) 0.059(3) 0.062(3) -0.005(2) 0.030(2) -0.016(2)
C19 0.042(2) 0.052(2) 0.044(2) 0.0024(18) 0.0210(17) -0.0110(18)

loop_
_atom_type_symbol
_atom_type_description
_atom_type_scat_dispersion_real
_atom_type_scat_dispersion_imag
_atom_type_scat_source
C C 0.0033 0.0016 'International Tables Vol C Tables 4.2.6.8 and 6.1.1.4'
H H 0.0000 0.0000 'International Tables Vol C Tables 4.2.6.8 and 6.1.1.4'
N N 0.0061 0.0033 'International Tables Vol C Tables 4.2.6.8 and 6.1.1.4'
O O 0.0106 0.0060 'International Tables Vol C Tables 4.2.6.8 and 6.1.1.4'
Zn Zn 0.2839 1.4301 'International Tables Vol C Tables 4.2.6.8 and 6.1.1.4'

loop_
_geom_angle_atom_site_label_1
_geom_angle_atom_site_label_2
_geom_angle_atom_site_label_3
_geom_angle
_geom_angle_site_symmetry_1
_geom_angle_site_symmetry_3
N3 Zn1 O1 112.07(18) . 3_576
N3 Zn1 N2 122.08(19) . .
O1 Zn1 N2 125.12(14) 3_576 .
N3 Zn1 O1 97.58(15) . .
O1 Zn1 O1 78.44(12) 3_576 .
N2 Zn1 O1 86.11(13) . .
N3 Zn1 N1 93.88(16) . .
O1 Zn1 N1 107.46(13) 3_576 .
N2 Zn1 N1 78.37(14) . .
O1 Zn1 N1 164.03(14) . .
C19 O1 Zn1 131.3(3) . 3_576
C19 O1 Zn1 124.4(3) . .
Zn1 O1 Zn1 101.56(12) 3_576 .
C1 N1 C5 118.1(4) . .
C1 N1 Zn1 126.6(3) . .
C5 N1 Zn1 115.2(3) . .
C13 N2 C6 115.4(4) . .
C13 N2 Zn1 124.4(3) . .
C6 N2 Zn1 118.1(3) . .
N4 N3 Zn1 123.4(3) . .
N5 N4 N3 176.6(5) . .
N1 C1 C2 122.8(5) . .
N1 C1 H1 118.6 . .
C2 C1 H1 118.6 . .
C1 C2 C3 119.0(5) . .
C1 C2 H2 120.5 . .
C3 C2 H2 120.5 . .
C4 C3 C2 119.9(5) . .
C4 C3 H3 120.0 . .
C2 C3 H3 120.0 . .
C3 C4 C5 119.0(6) . .
C3 C4 H4 120.5 . .
C5 C4 H4 120.5 . .
N1 C5 C4 120.9(5) . .
N1 C5 C6 118.8(4) . .
C4 C5 C6 120.3(5) . .
N2 C6 C7 112.6(4) . .
N2 C6 C5 109.0(4) . .
C7 C6 C5 110.9(4) . .
N2 C6 H6 108.1 . .
C7 C6 H6 108.1 . .
C5 C6 H6 108.1 . .
C12 C7 C8 119.9(5) . .
C12 C7 C6 122.4(4) . .
C8 C7 C6 117.6(5) . .
C9 C8 C7 118.5(6) . .
C9 C8 H8 120.7 . .
C7 C8 H8 120.7 . .
C10 C9 C8 119.6(6) . .
C10 C9 H9 120.2 . .
C8 C9 H9 120.2 . .
C9 C10 C11 121.5(5) . .
C9 C10 H10 119.3 . .
C11 C10 H10 119.3 . .
C12 C11 C10 119.8(6) . .
C12 C11 H11 120.1 . .
C10 C11 H11 120.1 . .
C7 C12 C11 120.7(5) . .
C7 C12 H12 119.7 . .
C11 C12 H12 119.7 . .
N2 C13 C14 126.6(4) . .
N2 C13 H13 116.7 . .
C14 C13 H13 116.7 . .
C15 C14 C19 119.3(4) . .
C15 C14 C13 115.2(4) . .
C19 C14 C13 125.6(4) . .
C16 C15 C14 122.0(5) . .
C16 C15 H15 119.0 . .
C14 C15 H15 119.0 . .
C15 C16 C17 118.6(5) . .
C15 C16 H16 120.7 . .
C17 C16 H16 120.7 . .
C18 C17 C16 121.3(5) . .
C18 C17 H17 119.4 . .
C16 C17 H17 119.4 . .
C17 C18 C19 121.4(5) . .
C17 C18 H18 119.3 . .
C19 C18 H18 119.3 . .
O1 C19 C18 120.9(4) . .
O1 C19 C14 121.7(4) . .
C18 C19 C14 117.4(4) . .

loop_
_geom_bond_atom_site_label_1
_geom_bond_atom_site_label_2
_geom_bond_distance
_geom_bond_site_symmetry_2
Zn1 N3 1.997(4) .
Zn1 O1 2.002(3) 3_576
Zn1 N2 2.081(4) .
Zn1 O1 2.105(3) .
Zn1 N1 2.143(4) .
O1 C19 1.328(5) .
O1 Zn1 2.002(3) 3_576
N1 C1 1.345(6) .
N1 C5 1.365(6) .
N2 C13 1.290(5) .
N2 C6 1.483(5) .
N3 N4 1.174(5) .
N4 N5 1.151(6) .
C1 C2 1.359(7) .
C1 H1 0.9300 .
C2 C3 1.370(8) .
C2 H2 0.9300 .
C3 C4 1.372(8) .
C3 H3 0.9300 .
C4 C5 1.385(6) .
C4 H4 0.9300 .
C5 C6 1.521(6) .
C6 C7 1.518(6) .
C6 H6 0.9800 .
C7 C12 1.343(7) .
C7 C8 1.414(7) .
C8 C9 1.398(8) .
C8 H8 0.9300 .
C9 C10 1.332(8) .
C9 H9 0.9300 .
C10 C11 1.380(8) .
C10 H10 0.9300 .
C11 C12 1.359(7) .
C11 H11 0.9300 .
C12 H12 0.9300 .
C13 C14 1.432(6) .
C13 H13 0.9300 .
C14 C15 1.401(6) .
C14 C19 1.418(6) .
C15 C16 1.371(7) .
C15 H15 0.9300 .
C16 C17 1.373(7) .
C16 H16 0.9300 .
C17 C18 1.380(7) .
C17 H17 0.9300 .
C18 C19 1.398(6) .
C18 H18 0.9300 .

loop_
_geom_torsion_atom_site_label_1
_geom_torsion_atom_site_label_2
_geom_torsion_atom_site_label_3
_geom_torsion_atom_site_label_4
_geom_torsion
_geom_torsion_site_symmetry_1
_geom_torsion_site_symmetry_4
N3 Zn1 O1 C19 86.0(3) . .
O1 Zn1 O1 C19 -162.9(4) 3_576 .
N2 Zn1 O1 C19 -35.8(3) . .
N1 Zn1 O1 C19 -49.4(6) . .
N3 Zn1 O1 Zn1 -111.08(19) . 3_576
O1 Zn1 O1 Zn1 0.0 3_576 3_576
N2 Zn1 O1 Zn1 127.05(15) . 3_576
N1 Zn1 O1 Zn1 113.5(5) . 3_576
N3 Zn1 N1 C1 48.1(4) . .
O1 Zn1 N1 C1 -66.5(4) 3_576 .
N2 Zn1 N1 C1 170.0(4) . .
O1 Zn1 N1 C1 -176.1(4) . .
N3 Zn1 N1 C5 -127.5(4) . .
O1 Zn1 N1 C5 117.9(3) 3_576 .
N2 Zn1 N1 C5 -5.5(3) . .
O1 Zn1 N1 C5 8.3(7) . .
N3 Zn1 N2 C13 -68.8(4) . .
O1 Zn1 N2 C13 100.7(4) 3_576 .
O1 Zn1 N2 C13 27.8(4) . .
N1 Zn1 N2 C13 -156.0(4) . .
N3 Zn1 N2 C6 94.2(3) . .
O1 Zn1 N2 C6 -96.3(3) 3_576 .
O1 Zn1 N2 C6 -169.3(3) . .
N1 Zn1 N2 C6 6.9(3) . .
O1 Zn1 N3 N4 -69.0(5) 3_576 .
N2 Zn1 N3 N4 101.7(5) . .
O1 Zn1 N3 N4 11.5(5) . .
N1 Zn1 N3 N4 -179.6(5) . .
C5 N1 C1 C2 -5.5(8) . .
Zn1 N1 C1 C2 179.1(4) . .
N1 C1 C2 C3 1.1(9) . .
C1 C2 C3 C4 2.5(10) . .
C2 C3 C4 C5 -1.5(10) . .
C1 N1 C5 C4 6.4(7) . .
Zn1 N1 C5 C4 -177.7(4) . .
C1 N1 C5 C6 -172.5(4) . .
Zn1 N1 C5 C6 3.5(5) . .
C3 C4 C5 N1 -3.0(9) . .
C3 C4 C5 C6 175.9(5) . .
C13 N2 C6 C7 -79.0(5) . .
Zn1 N2 C6 C7 116.5(3) . .
C13 N2 C6 C5 157.5(4) . .
Zn1 N2 C6 C5 -6.9(5) . .
N1 C5 C6 N2 2.0(6) . .
C4 C5 C6 N2 -176.8(5) . .
N1 C5 C6 C7 -122.4(4) . .
C4 C5 C6 C7 58.7(6) . .
N2 C6 C7 C12 -55.0(6) . .
C5 C6 C7 C12 67.4(6) . .
N2 C6 C7 C8 124.6(4) . .
C5 C6 C7 C8 -113.0(5) . .
C12 C7 C8 C9 -1.3(7) . .
C6 C7 C8 C9 179.0(4) . .
C7 C8 C9 C10 0.0(8) . .
C8 C9 C10 C11 1.8(9) . .
C9 C10 C11 C12 -2.4(9) . .
C8 C7 C12 C11 0.8(8) . .
C6 C7 C12 C11 -179.6(5) . .
C10 C11 C12 C7 1.0(8) . .
C6 N2 C13 C14 -177.5(4) . .
Zn1 N2 C13 C14 -14.1(7) . .
N2 C13 C14 C15 173.2(5) . .
N2 C13 C14 C19 -6.3(8) . .
C19 C14 C15 C16 0.6(7) . .
C13 C14 C15 C16 -179.0(5) . .
C14 C15 C16 C17 1.6(8) . .
C15 C16 C17 C18 -2.0(8) . .
C16 C17 C18 C19 0.1(8) . .
Zn1 O1 C19 C18 52.7(6) 3_576 .
Zn1 O1 C19 C18 -149.8(3) . .
Zn1 O1 C19 C14 -128.1(4) 3_576 .
Zn1 O1 C19 C14 29.4(5) . .
C17 C18 C19 O1 -178.7(4) . .
C17 C18 C19 C14 2.0(7) . .
C15 C14 C19 O1 178.4(4) . .
C13 C14 C19 O1 -2.1(7) . .
C15 C14 C19 C18 -2.3(6) . .
C13 C14 C19 C18 177.1(4) . .
